data_4107314
loop_
_publ_author_name
'Yoshihiro Matano'
'Tooru Miyajima'
'Noriaki Ochi'
'Takashi Nakabuchi'
'Motoo Shiro'
'Yoshihide Nakao'
'Shigeyoshi Sakaki'
'Hiroshi Imahori'

_publ_contact_author_email matano@scl.kyoto-u.ac.jp
_publ_contact_author_fax +81-75-383-2571
_publ_contact_author_name 'Yoshihiro Matano'
_publ_contact_author_phone +81-75-383-2567
_publ_section_title
;
 Syntheses, Structures, and Coordination Chemistry of Phosphole-Containing
 Hybrid Calixphyrins: Promising Macrocyclic P,N2,X-Mixed Donor Ligands for
 Designing Reactive Transition-Metal Complexes
;
_journal_name_full 'Journal of the American Chemical Society'
_journal_page_first 990
_journal_page_last 1002
_journal_paper_doi 10.1021/ja076709o
_journal_volume 130
_journal_year 2008
_chemical_formula_moiety '2(C45 H39 Cl2 N3 P Rh), 2(C H4 O), C H4 O'
_chemical_formula_sum 'C46.5 H45 Cl2 N3 O1.5 P Rh'
_chemical_formula_weight 874.64
_chemical_name_systematic
; 
 ? 
;
_space_group_IT_number 2
_symmetry_cell_setting triclinic
_symmetry_Int_Tables_number 2
_symmetry_space_group_name_Hall '-P 1'
_symmetry_space_group_name_H-M 'P -1'
_atom_sites_solution_hydrogens geom
_atom_sites_solution_primary direct
_atom_sites_solution_secondary difmap
_audit_creation_method SHELXL-97
_cell_angle_alpha 93.510(5)
_cell_angle_beta 91.168(5)
_cell_angle_gamma 94.964(6)
_cell_formula_units_Z 2
_cell_length_a 9.546(3)
_cell_length_b 10.848(3)
_cell_length_c 18.803(5)
_cell_measurement_reflns_used 4231
_cell_measurement_temperature 123(2)
_cell_measurement_theta_max 27.5
_cell_measurement_theta_min 3.0
_cell_volume 1935.6(10)
_computing_cell_refinement CrystalClear
_computing_data_collection CrystalClear
_computing_data_reduction CrystalStructure
_computing_publication_material 'CrystalStructure 3.8.1'
_computing_structure_refinement 'SHELXL-97 (Sheldrick, 1997)'
_computing_structure_solution 'SHELXS-97 (Sheldrick, 1990)'
_diffrn_ambient_temperature 123(2)
_diffrn_detector_area_resol_mean 28.5714
_diffrn_measured_fraction_theta_full 0.948
_diffrn_measured_fraction_theta_max 0.948
_diffrn_measurement_device_type 'Rigaku Saturn'
_diffrn_measurement_method \w
_diffrn_radiation_monochromator graphite
_diffrn_radiation_source 'fine-focus sealed tube'
_diffrn_radiation_type MoK\a
_diffrn_radiation_wavelength 0.71070
_diffrn_reflns_av_R_equivalents 0.0407
_diffrn_reflns_av_sigmaI/netI 0.0784
_diffrn_reflns_limit_h_max 9
_diffrn_reflns_limit_h_min -12
_diffrn_reflns_limit_k_max 13
_diffrn_reflns_limit_k_min -14
_diffrn_reflns_limit_l_max 24
_diffrn_reflns_limit_l_min -24
_diffrn_reflns_number 15459
_diffrn_reflns_theta_full 27.48
_diffrn_reflns_theta_max 27.48
_diffrn_reflns_theta_min 3.01
_exptl_absorpt_coefficient_mu 0.664
_exptl_absorpt_correction_T_max 0.9676
_exptl_absorpt_correction_T_min 0.8516
_exptl_absorpt_correction_type multi-scan
_exptl_absorpt_process_details 'Jacobson, R. (1998) Private communication'
_exptl_crystal_colour blue
_exptl_crystal_density_diffrn 1.501
_exptl_crystal_description platelet
_exptl_crystal_F_000 902
_exptl_crystal_size_max 0.25
_exptl_crystal_size_mid 0.15
_exptl_crystal_size_min 0.05
_refine_diff_density_max 2.153
_refine_diff_density_min -0.793
_refine_diff_density_rms 0.135
_refine_ls_extinction_method none
_refine_ls_goodness_of_fit_ref 1.121
_refine_ls_hydrogen_treatment mixed
_refine_ls_matrix_type full
_refine_ls_number_parameters 521
_refine_ls_number_reflns 8415
_refine_ls_number_restraints 556
_refine_ls_restrained_S_all 1.092
_refine_ls_R_factor_all 0.1018
_refine_ls_R_factor_gt 0.0698
_refine_ls_shift/su_max 0.001
_refine_ls_shift/su_mean 0.000
_refine_ls_structure_factor_coef Fsqd
_refine_ls_weighting_details 'calc w=1/[\s^2^(Fo^2^)+(0.0939P)^2^+1.1760P] where P=(Fo^2^+2Fc^2^)/3'
_refine_ls_weighting_scheme calc
_refine_ls_wR_factor_gt 0.1686
_refine_ls_wR_factor_ref 0.1966
_reflns_number_gt 5752
_reflns_number_total 8415
_reflns_threshold_expression >2sigma(I)
_cod_data_source_file ja076709o-file001.cif
_cod_data_source_block shelxl
_cod_original_cell_volume 1935.5(10)
_cod_original_formula_sum 'C46.50 H45 Cl2 N3 O1.50 P Rh'
_cod_database_code 4107314

loop_
_symmetry_equiv_pos_as_xyz
'x, y, z'
'-x, -y, -z'

loop_
_atom_site_label
_atom_site_type_symbol
_atom_site_fract_x
_atom_site_fract_y
_atom_site_fract_z
_atom_site_U_iso_or_equiv
_atom_site_adp_type
_atom_site_occupancy
_atom_site_symmetry_multiplicity
_atom_site_calc_flag
_atom_site_refinement_flags
_atom_site_disorder_assembly
_atom_site_disorder_group
Rh1 Rh 0.65665(4) 0.72811(4) 0.25508(2) 0.02468(15) Uani 1 1 d U . .
Cl1 Cl 0.84527(12) 0.86987(11) 0.29669(7) 0.0274(3) Uani 1 1 d U . .
Cl2 Cl 0.48042(13) 0.57646(11) 0.21112(6) 0.0264(3) Uani 1 1 d U . .
P1 P 0.54929(14) 0.87656(12) 0.20648(7) 0.0258(3) Uani 1 1 d U A .
N1 N 0.7621(4) 0.6827(4) 0.1626(2) 0.0238(9) Uani 1 1 d U A .
N2 N 0.7555(4) 0.5976(3) 0.30943(19) 0.0180(8) Uani 1 1 d U A .
N3 N 0.5347(4) 0.7651(4) 0.3422(2) 0.0235(9) Uani 1 1 d U A .
C1 C 0.3654(5) 0.8449(5) 0.2156(3) 0.0292(11) Uani 1 1 d U A .
C2 C 0.3085(6) 0.8263(5) 0.1495(3) 0.0324(11) Uani 1 1 d U . .
C3 C 0.4129(6) 0.8278(5) 0.0905(3) 0.0314(11) Uani 1 1 d U A .
C4 C 0.5485(6) 0.8547(5) 0.1127(3) 0.0296(11) Uani 1 1 d U . .
C5 C 0.6882(6) 0.8441(5) 0.0767(3) 0.0339(12) Uani 1 1 d U A .
C6 C 0.7511(5) 0.7235(5) 0.0972(3) 0.0260(10) Uani 1 1 d U . .
C7 C 0.8173(6) 0.6457(5) 0.0470(3) 0.0326(12) Uani 1 1 d U A .
H7 H 0.8244 0.6564 -0.0026 0.039 Uiso 1 1 calc R . .
C8 C 0.8683(6) 0.5535(5) 0.0824(3) 0.0352(13) Uani 1 1 d U . .
H8 H 0.9154 0.4867 0.0620 0.042 Uiso 1 1 calc R A .
C9 C 0.8383(5) 0.5749(5) 0.1561(3) 0.0241(10) Uani 1 1 d U A .
C10 C 0.8792(5) 0.5051(5) 0.2104(3) 0.0249(10) Uani 1 1 d U . .
C11 C 0.8484(5) 0.5207(5) 0.2823(3) 0.0283(11) Uani 1 1 d U A .
C12 C 0.9149(6) 0.4670(5) 0.3411(3) 0.0311(12) Uani 1 1 d U . .
H12 H 0.9838 0.4089 0.3379 0.037 Uiso 1 1 calc R A .
C13 C 0.8608(6) 0.5150(5) 0.4019(3) 0.0324(12) Uani 1 1 d U A .
H13 H 0.8852 0.4967 0.4491 0.039 Uiso 1 1 calc R . .
C14 C 0.7605(5) 0.5979(5) 0.3821(3) 0.0255(10) Uani 1 1 d U . .
C15 C 0.6806(5) 0.6689(5) 0.4293(3) 0.0267(10) Uani 1 1 d U A .
C16 C 0.5808(5) 0.7468(5) 0.4118(3) 0.0284(11) Uani 1 1 d U . .
C17 C 0.4866(6) 0.8013(5) 0.4603(3) 0.0304(12) Uani 1 1 d U A .
H17 H 0.4951 0.8062 0.5108 0.037 Uiso 1 1 calc R . .
C18 C 0.3831(6) 0.8446(5) 0.4209(3) 0.0366(13) Uani 1 1 d U . .
H18 H 0.3055 0.8847 0.4391 0.044 Uiso 1 1 calc R A .
C19 C 0.4113(5) 0.8192(5) 0.3467(3) 0.0281(11) Uani 1 1 d U A .
C20 C 0.3028(5) 0.8392(5) 0.2887(3) 0.0291(11) Uani 1 1 d U . .
C21 C 0.1628(6) 0.7964(6) 0.1173(3) 0.0434(14) Uani 0.727(19) 1 d PDU A 1
H21A H 0.1286 0.7092 0.1241 0.052 Uiso 0.727(19) 1 calc PR A 1
H21B H 0.0961 0.8515 0.1394 0.052 Uiso 0.727(19) 1 calc PR A 1
C22 C 0.1776(8) 0.8175(11) 0.0393(4) 0.045(3) Uani 0.727(19) 1 d PDU A 1
H22A H 0.1625 0.9043 0.0300 0.054 Uiso 0.727(19) 1 calc PR A 1
H22B H 0.1088 0.7613 0.0101 0.054 Uiso 0.727(19) 1 calc PR A 1
C23 C 0.3332(7) 0.7889(6) 0.0217(3) 0.0460(14) Uani 0.727(19) 1 d PDU A 1
H23A H 0.3384 0.6996 0.0088 0.055 Uiso 0.727(19) 1 calc PR A 1
H23B H 0.3699 0.8376 -0.0178 0.055 Uiso 0.727(19) 1 calc PR A 1
C21A C 0.1628(6) 0.7964(6) 0.1173(3) 0.0434(14) Uani 0.273(19) 1 d PDU A 2
H21C H 0.1137 0.8723 0.1126 0.052 Uiso 0.273(19) 1 calc PR A 2
H21D H 0.1055 0.7382 0.1459 0.052 Uiso 0.273(19) 1 calc PR A 2
C22A C 0.1945(18) 0.735(2) 0.0433(9) 0.044(5) Uani 0.273(19) 1 d PDU A 2
H22C H 0.1953 0.6443 0.0461 0.052 Uiso 0.273(19) 1 calc PR A 2
H22D H 0.1211 0.7510 0.0079 0.052 Uiso 0.273(19) 1 calc PR A 2
C23A C 0.3332(7) 0.7889(6) 0.0217(3) 0.0460(14) Uani 0.273(19) 1 d PDU A 2
H23C H 0.3231 0.8612 -0.0071 0.055 Uiso 0.273(19) 1 calc PR A 2
H23D H 0.3823 0.7266 -0.0066 0.055 Uiso 0.273(19) 1 calc PR A 2
C24 C 0.6714(6) 0.8457(6) -0.0051(3) 0.0390(14) Uani 1 1 d U . .
H24A H 0.6116 0.7722 -0.0234 0.059 Uiso 1 1 calc R A .
H24B H 0.7641 0.8454 -0.0265 0.059 Uiso 1 1 calc R . .
H24C H 0.6279 0.9206 -0.0171 0.059 Uiso 1 1 calc R . .
C25 C 0.7966(6) 0.9496(5) 0.1037(3) 0.0347(12) Uani 1 1 d U . .
H25A H 0.7591 1.0294 0.0968 0.052 Uiso 1 1 calc R A .
H25B H 0.8834 0.9444 0.0771 0.052 Uiso 1 1 calc R . .
H25C H 0.8169 0.9427 0.1546 0.052 Uiso 1 1 calc R . .
C26 C 0.9725(5) 0.4034(5) 0.1921(3) 0.0247(10) Uani 1 1 d U A .
C27 C 1.1056(5) 0.4294(5) 0.1646(3) 0.0298(11) Uani 1 1 d U . .
H27 H 1.1353 0.5116 0.1531 0.036 Uiso 1 1 calc R A .
C28 C 1.1946(6) 0.3366(5) 0.1538(3) 0.0328(12) Uani 1 1 d U A .
H28 H 1.2847 0.3547 0.1344 0.039 Uiso 1 1 calc R . .
C29 C 1.1525(6) 0.2168(5) 0.1711(3) 0.0344(12) Uani 1 1 d U . .
H29 H 1.2148 0.1537 0.1644 0.041 Uiso 1 1 calc R A .
C30 C 1.0216(5) 0.1882(5) 0.1980(3) 0.0313(12) Uani 1 1 d U A .
H30 H 0.9928 0.1056 0.2089 0.038 Uiso 1 1 calc R . .
C31 C 0.9313(6) 0.2818(5) 0.2090(3) 0.0333(12) Uani 1 1 d U . .
H31 H 0.8411 0.2629 0.2280 0.040 Uiso 1 1 calc R A .
C32 C 0.7020(5) 0.6498(5) 0.5066(3) 0.0291(11) Uani 1 1 d U . .
C33 C 0.7539(6) 0.7459(5) 0.5544(3) 0.0345(12) Uani 1 1 d U A .
H33 H 0.7785 0.8259 0.5380 0.041 Uiso 1 1 calc R . .
C34 C 0.7702(6) 0.7260(6) 0.6264(3) 0.0391(14) Uani 1 1 d U . .
H34 H 0.8090 0.7918 0.6584 0.047 Uiso 1 1 calc R A .
C35 C 0.7305(6) 0.6116(6) 0.6518(3) 0.0399(13) Uani 1 1 d U A .
H35 H 0.7405 0.5989 0.7011 0.048 Uiso 1 1 calc R . .
C36 C 0.6764(6) 0.5159(6) 0.6047(3) 0.0391(13) Uani 1 1 d U . .
H36 H 0.6472 0.4375 0.6219 0.047 Uiso 1 1 calc R A .
C37 C 0.6643(5) 0.5334(5) 0.5322(3) 0.0332(12) Uani 1 1 d U A .
H37 H 0.6302 0.4661 0.5000 0.040 Uiso 1 1 calc R . .
C38 C 0.2353(6) 0.9628(5) 0.3063(3) 0.0398(14) Uani 1 1 d U A .
H38A H 0.3095 1.0311 0.3126 0.060 Uiso 1 1 calc R . .
H38B H 0.1827 0.9565 0.3503 0.060 Uiso 1 1 calc R . .
H38C H 0.1714 0.9785 0.2671 0.060 Uiso 1 1 calc R . .
C39 C 0.1877(6) 0.7305(5) 0.2899(3) 0.0349(12) Uani 1 1 d U A .
H39A H 0.1231 0.7322 0.2489 0.052 Uiso 1 1 calc R . .
H39B H 0.1354 0.7382 0.3341 0.052 Uiso 1 1 calc R . .
H39C H 0.2315 0.6519 0.2876 0.052 Uiso 1 1 calc R . .
C40 C 0.5775(5) 1.0410(5) 0.2360(3) 0.0283(11) Uani 1 1 d U . .
C41 C 0.6122(6) 1.0791(5) 0.3066(3) 0.0355(12) Uani 1 1 d U A .
H41 H 0.6366 1.0202 0.3390 0.043 Uiso 1 1 calc R . .
C42 C 0.6114(6) 1.2021(5) 0.3297(3) 0.0359(13) Uani 1 1 d U . .
H42 H 0.6338 1.2277 0.3781 0.043 Uiso 1 1 calc R A .
C43 C 0.5777(5) 1.2886(5) 0.2819(3) 0.0353(13) Uani 1 1 d U A .
H43 H 0.5756 1.3732 0.2979 0.042 Uiso 1 1 calc R . .
C44 C 0.5476(6) 1.2521(5) 0.2116(3) 0.0394(13) Uani 1 1 d U . .
H44 H 0.5277 1.3120 0.1788 0.047 Uiso 1 1 calc R A .
C45 C 0.5460(5) 1.1275(5) 0.1881(3) 0.0331(12) Uani 1 1 d U A .
H45 H 0.5236 1.1021 0.1397 0.040 Uiso 1 1 calc R . .
O1 O 0.1949(6) 0.9880(5) 0.5462(3) 0.0694(15) Uani 1 1 d DU . .
H1O H 0.171(10) 1.056(5) 0.565(5) 0.104 Uiso 1 1 d D . .
C46 C 0.0871(9) 0.8939(9) 0.5569(5) 0.093(3) Uani 1 1 d U . .
H46A H 0.1119 0.8487 0.5982 0.140 Uiso 1 1 calc R . .
H46B H 0.0760 0.8364 0.5144 0.140 Uiso 1 1 calc R . .
H46C H -0.0014 0.9313 0.5654 0.140 Uiso 1 1 calc R . .
O2 O 0.4808(19) 0.4479(14) 0.0564(7) 0.105(4) Uani 0.50 1 d PDU B -1
H2O H 0.540(19) 0.495(16) 0.080(3) 0.158 Uiso 0.50 1 d PD C -1
C47 C 0.502(3) 0.498(2) -0.0197(8) 0.072(5) Uani 0.50 1 d PDU B -1
H47A H 0.4117 0.5178 -0.0393 0.109 Uiso 0.50 1 calc PR B -1
H47B H 0.5399 0.4336 -0.0511 0.109 Uiso 0.50 1 calc PR B -1
H47C H 0.5683 0.5721 -0.0162 0.109 Uiso 0.50 1 calc PR B -1

loop_
_atom_site_aniso_label
_atom_site_aniso_U_11
_atom_site_aniso_U_22
_atom_site_aniso_U_33
_atom_site_aniso_U_23
_atom_site_aniso_U_13
_atom_site_aniso_U_12
Rh1 0.0252(2) 0.0245(2) 0.0255(2) 0.00397(17) 0.00127(16) 0.00671(16)
Cl1 0.0237(6) 0.0264(6) 0.0316(7) -0.0001(5) -0.0016(5) 0.0016(5)
Cl2 0.0269(6) 0.0218(6) 0.0303(6) 0.0021(5) -0.0008(5) 0.0020(5)
P1 0.0246(7) 0.0250(7) 0.0290(7) 0.0075(6) 0.0007(5) 0.0062(5)
N1 0.024(2) 0.026(2) 0.0211(19) 0.0000(16) 0.0017(16) 0.0059(17)
N2 0.0160(18) 0.0191(19) 0.0193(18) 0.0037(15) -0.0038(14) 0.0032(15)
N3 0.024(2) 0.021(2) 0.027(2) 0.0049(17) 0.0049(16) 0.0071(17)
C1 0.026(2) 0.024(3) 0.039(3) 0.008(2) -0.003(2) 0.005(2)
C2 0.031(3) 0.025(3) 0.043(3) 0.008(2) -0.005(2) 0.012(2)
C3 0.037(3) 0.021(3) 0.037(3) 0.007(2) -0.005(2) 0.004(2)
C4 0.035(3) 0.021(3) 0.034(3) 0.008(2) 0.001(2) 0.010(2)
C5 0.041(3) 0.032(3) 0.030(3) 0.012(2) 0.007(2) 0.005(2)
C6 0.028(3) 0.027(3) 0.024(2) 0.007(2) 0.003(2) 0.007(2)
C7 0.032(3) 0.045(3) 0.022(2) 0.001(2) 0.002(2) 0.014(2)
C8 0.040(3) 0.037(3) 0.031(3) 0.004(2) 0.002(2) 0.018(3)
C9 0.018(2) 0.024(2) 0.030(2) -0.001(2) 0.0042(19) 0.0050(19)
C10 0.021(2) 0.027(3) 0.027(2) 0.003(2) -0.0007(19) 0.006(2)
C11 0.022(3) 0.029(3) 0.035(3) 0.001(2) 0.001(2) 0.009(2)
C12 0.029(3) 0.034(3) 0.032(3) 0.006(2) -0.001(2) 0.010(2)
C13 0.031(3) 0.036(3) 0.033(3) 0.012(2) -0.001(2) 0.012(2)
C14 0.025(3) 0.027(3) 0.027(2) 0.011(2) 0.0005(19) 0.006(2)
C15 0.025(3) 0.032(3) 0.023(2) 0.003(2) -0.0012(19) 0.001(2)
C16 0.030(3) 0.032(3) 0.026(2) 0.007(2) 0.004(2) 0.010(2)
C17 0.039(3) 0.025(3) 0.028(3) 0.003(2) 0.009(2) 0.007(2)
C18 0.031(3) 0.037(3) 0.043(3) 0.001(3) 0.009(2) 0.013(2)
C19 0.028(3) 0.025(3) 0.034(3) 0.003(2) 0.007(2) 0.009(2)
C20 0.025(3) 0.027(3) 0.035(3) 0.002(2) -0.001(2) 0.007(2)
C21 0.035(3) 0.043(4) 0.053(3) 0.009(3) -0.009(2) 0.006(3)
C22 0.035(4) 0.050(8) 0.049(5) 0.022(4) -0.010(3) -0.010(4)
C23 0.054(4) 0.046(4) 0.039(3) 0.005(3) -0.015(2) 0.011(3)
C21A 0.035(3) 0.043(4) 0.053(3) 0.009(3) -0.009(2) 0.006(3)
C22A 0.059(10) 0.007(12) 0.062(10) -0.002(9) -0.029(7) -0.004(8)
C23A 0.054(4) 0.046(4) 0.039(3) 0.005(3) -0.015(2) 0.011(3)
C24 0.051(4) 0.043(3) 0.026(3) 0.012(2) 0.002(2) 0.017(3)
C25 0.044(3) 0.034(3) 0.028(3) 0.009(2) 0.006(2) 0.009(2)
C26 0.028(3) 0.025(2) 0.023(2) 0.000(2) -0.0016(19) 0.011(2)
C27 0.032(3) 0.031(3) 0.028(3) 0.003(2) -0.003(2) 0.010(2)
C28 0.031(3) 0.045(3) 0.025(3) 0.002(2) 0.000(2) 0.014(2)
C29 0.035(3) 0.041(3) 0.029(3) -0.003(2) -0.004(2) 0.019(3)
C30 0.029(3) 0.026(3) 0.039(3) -0.005(2) -0.003(2) 0.009(2)
C31 0.037(3) 0.027(3) 0.037(3) 0.001(2) 0.000(2) 0.010(2)
C32 0.027(3) 0.036(3) 0.026(2) 0.003(2) 0.004(2) 0.010(2)
C33 0.036(3) 0.035(3) 0.034(3) 0.007(2) 0.002(2) 0.010(2)
C34 0.046(4) 0.046(3) 0.026(3) -0.007(3) -0.007(2) 0.016(3)
C35 0.035(3) 0.056(4) 0.032(3) 0.007(3) -0.003(2) 0.017(3)
C36 0.033(3) 0.049(3) 0.035(3) 0.010(3) 0.000(2) 0.002(3)
C37 0.029(3) 0.042(3) 0.028(3) 0.002(2) -0.003(2) 0.001(2)
C38 0.032(3) 0.028(3) 0.060(4) -0.002(3) 0.008(3) 0.010(2)
C39 0.025(3) 0.038(3) 0.044(3) 0.007(3) 0.005(2) 0.012(2)
C40 0.022(2) 0.028(3) 0.037(3) 0.005(2) 0.006(2) 0.008(2)
C41 0.036(3) 0.032(3) 0.039(3) 0.003(2) 0.002(2) 0.007(2)
C42 0.035(3) 0.032(3) 0.040(3) -0.005(2) 0.012(2) 0.001(2)
C43 0.023(3) 0.024(3) 0.059(4) -0.002(2) 0.016(2) 0.000(2)
C44 0.033(3) 0.030(3) 0.057(4) 0.014(3) -0.001(3) 0.006(2)
C45 0.027(3) 0.029(3) 0.043(3) 0.010(2) -0.005(2) -0.002(2)
O1 0.072(4) 0.071(4) 0.063(3) -0.002(3) 0.010(3) -0.007(3)
C46 0.065(6) 0.090(7) 0.117(8) -0.013(6) 0.003(5) -0.024(5)
O2 0.148(11) 0.084(10) 0.075(10) 0.011(7) 0.002(9) -0.048(8)
C47 0.093(10) 0.052(8) 0.064(12) 0.007(11) -0.051(13) -0.026(7)

loop_
_atom_type_symbol
_atom_type_description
_atom_type_scat_dispersion_real
_atom_type_scat_dispersion_imag
_atom_type_scat_source
C C 0.0033 0.0016 'International Tables Vol C Tables 4.2.6.8 and 6.1.1.4'
H H 0.0000 0.0000 'International Tables Vol C Tables 4.2.6.8 and 6.1.1.4'
Cl Cl 0.1484 0.1585 'International Tables Vol C Tables 4.2.6.8 and 6.1.1.4'
N N 0.0061 0.0033 'International Tables Vol C Tables 4.2.6.8 and 6.1.1.4'
P P 0.1023 0.0942 'International Tables Vol C Tables 4.2.6.8 and 6.1.1.4'
Rh Rh -1.1178 0.9187 'International Tables Vol C Tables 4.2.6.8 and 6.1.1.4'
O O 0.0106 0.0060 'International Tables Vol C Tables 4.2.6.8 and 6.1.1.4'

loop_
_geom_angle_atom_site_label_1
_geom_angle_atom_site_label_2
_geom_angle_atom_site_label_3
_geom_angle
N3 Rh1 N2 90.77(15)
N3 Rh1 N1 174.56(15)
N2 Rh1 N1 90.98(15)
N3 Rh1 P1 84.82(11)
N2 Rh1 P1 174.84(11)
N1 Rh1 P1 93.65(12)
N3 Rh1 Cl2 89.31(12)
N2 Rh1 Cl2 91.08(11)
N1 Rh1 Cl2 85.51(12)
P1 Rh1 Cl2 91.55(5)
N3 Rh1 Cl1 93.76(12)
N2 Rh1 Cl1 86.07(11)
N1 Rh1 Cl1 91.50(12)
P1 Rh1 Cl1 91.53(5)
Cl1 Rh1 Cl2 175.83(4)
C4 P1 C1 96.3(3)
C4 P1 C40 111.5(2)
C1 P1 C40 102.5(2)
C4 P1 Rh1 110.08(17)
C1 P1 Rh1 108.36(17)
C40 P1 Rh1 124.06(18)
C6 N1 C9 106.7(4)
C6 N1 Rh1 130.4(3)
C9 N1 Rh1 121.5(3)
C11 N2 C14 109.2(4)
C11 N2 Rh1 126.5(3)
C14 N2 Rh1 122.8(3)
C19 N3 C16 107.7(4)
C19 N3 Rh1 130.4(3)
C16 N3 Rh1 121.6(3)
C2 C1 C20 132.5(5)
C2 C1 P1 107.0(4)
C20 C1 P1 120.5(4)
C1 C2 C3 114.9(5)
C1 C2 C21 136.2(5)
C3 C2 C21 108.8(5)
C4 C3 C2 114.5(5)
C4 C3 C23 137.6(5)
C2 C3 C23 107.7(5)
C3 C4 C5 133.4(5)
C3 C4 P1 107.1(4)
C5 C4 P1 118.1(4)
C4 C5 C25 111.1(4)
C4 C5 C24 111.3(5)
C25 C5 C24 109.0(4)
C4 C5 C6 109.7(4)
C25 C5 C6 105.2(4)
C24 C5 C6 110.4(4)
N1 C6 C7 110.4(4)
N1 C6 C5 126.8(4)
C7 C6 C5 122.5(4)
C8 C7 C6 107.9(5)
C8 C7 H7 126.0
C6 C7 H7 126.0
C7 C8 C9 107.5(5)
C7 C8 H8 126.3
C9 C8 H8 126.3
C10 C9 N1 127.0(4)
C10 C9 C8 125.5(5)
N1 C9 C8 107.5(4)
C9 C10 C11 127.2(5)
C9 C10 C26 117.8(4)
C11 C10 C26 115.0(4)
N2 C11 C10 124.9(5)
N2 C11 C12 107.9(4)
C10 C11 C12 127.1(5)
C13 C12 C11 107.3(5)
C13 C12 H12 126.4
C11 C12 H12 126.4
C12 C13 C14 107.6(5)
C12 C13 H13 126.2
C14 C13 H13 126.2
N2 C14 C15 125.7(4)
N2 C14 C13 108.0(4)
C15 C14 C13 126.2(5)
C16 C15 C14 127.6(5)
C16 C15 C32 116.8(4)
C14 C15 C32 115.4(4)
C15 C16 N3 125.0(4)
C15 C16 C17 125.8(5)
N3 C16 C17 108.0(4)
C18 C17 C16 107.6(5)
C18 C17 H17 126.2
C16 C17 H17 126.2
C17 C18 C19 108.0(5)
C17 C18 H18 126.0
C19 C18 H18 126.0
N3 C19 C18 108.4(5)
N3 C19 C20 130.3(5)
C18 C19 C20 120.9(4)
C1 C20 C19 112.7(4)
C1 C20 C39 110.7(4)
C19 C20 C39 106.5(4)
C1 C20 C38 108.2(4)
C19 C20 C38 109.8(4)
C39 C20 C38 108.9(4)
C22 C21 C2 105.0(5)
C22 C21 H21A 110.7
C2 C21 H21A 110.7
C22 C21 H21B 110.7
C2 C21 H21B 110.7
H21A C21 H21B 108.8
C21 C22 C23 105.1(6)
C21 C22 H22A 110.7
C23 C22 H22A 110.7
C21 C22 H22B 110.7
C23 C22 H22B 110.7
H22A C22 H22B 108.8
C3 C23 C22 103.0(5)
C3 C23 H23A 111.2
C22 C23 H23A 111.2
C3 C23 H23B 111.2
C22 C23 H23B 111.2
H23A C23 H23B 109.1
H22C C22A H22D 108.4
C5 C24 H24A 109.5
C5 C24 H24B 109.5
H24A C24 H24B 109.5
C5 C24 H24C 109.5
H24A C24 H24C 109.5
H24B C24 H24C 109.5
C5 C25 H25A 109.5
C5 C25 H25B 109.5
H25A C25 H25B 109.5
C5 C25 H25C 109.5
H25A C25 H25C 109.5
H25B C25 H25C 109.5
C27 C26 C31 118.8(5)
C27 C26 C10 121.2(5)
C31 C26 C10 119.7(5)
C28 C27 C26 120.4(5)
C28 C27 H27 119.8
C26 C27 H27 119.8
C27 C28 C29 120.0(5)
C27 C28 H28 120.0
C29 C28 H28 120.0
C30 C29 C28 120.9(5)
C30 C29 H29 119.6
C28 C29 H29 119.6
C29 C30 C31 119.3(5)
C29 C30 H30 120.3
C31 C30 H30 120.3
C30 C31 C26 120.6(5)
C30 C31 H31 119.7
C26 C31 H31 119.7
C33 C32 C37 118.7(5)
C33 C32 C15 121.6(5)
C37 C32 C15 119.6(5)
C32 C33 C34 120.4(5)
C32 C33 H33 119.8
C34 C33 H33 119.8
C35 C34 C33 120.7(6)
C35 C34 H34 119.6
C33 C34 H34 119.6
C36 C35 C34 119.3(5)
C36 C35 H35 120.4
C34 C35 H35 120.4
C35 C36 C37 120.5(6)
C35 C36 H36 119.7
C37 C36 H36 119.7
C36 C37 C32 120.3(5)
C36 C37 H37 119.9
C32 C37 H37 119.9
C20 C38 H38A 109.5
C20 C38 H38B 109.5
H38A C38 H38B 109.5
C20 C38 H38C 109.5
H38A C38 H38C 109.5
H38B C38 H38C 109.5
C20 C39 H39A 109.5
C20 C39 H39B 109.5
H39A C39 H39B 109.5
C20 C39 H39C 109.5
H39A C39 H39C 109.5
H39B C39 H39C 109.5
C45 C40 C41 119.9(5)
C45 C40 P1 118.0(4)
C41 C40 P1 121.6(4)
C42 C41 C40 120.3(5)
C42 C41 H41 119.9
C40 C41 H41 119.9
C41 C42 C43 119.8(5)
C41 C42 H42 120.1
C43 C42 H42 120.1
C44 C43 C42 120.2(5)
C44 C43 H43 119.9
C42 C43 H43 119.9
C43 C44 C45 120.2(5)
C43 C44 H44 119.9
C45 C44 H44 119.9
C40 C45 C44 119.5(5)
C40 C45 H45 120.2
C44 C45 H45 120.2
C46 O1 H1O 108(7)
O1 C46 H46A 109.5
O1 C46 H46B 109.5
H46A C46 H46B 109.5
O1 C46 H46C 109.5
H46A C46 H46C 109.5
H46B C46 H46C 109.5
C47 O2 H2O 100(4)
O2 C47 H47A 109.5
O2 C47 H47B 109.5
H47A C47 H47B 109.5
O2 C47 H47C 109.5
H47A C47 H47C 109.5
H47B C47 H47C 109.5

loop_
_geom_bond_atom_site_label_1
_geom_bond_atom_site_label_2
_geom_bond_distance
Rh1 N3 2.068(4)
Rh1 N2 2.076(4)
Rh1 N1 2.082(4)
Rh1 P1 2.2151(14)
Rh1 Cl2 2.3490(13)
Rh1 Cl1 2.3527(13)
P1 C4 1.764(5)
P1 C1 1.773(5)
P1 C40 1.831(5)
N1 C6 1.337(6)
N1 C9 1.429(6)
N2 C11 1.356(6)
N2 C14 1.366(6)
N3 C19 1.363(6)
N3 C16 1.404(6)
C1 C2 1.343(7)
C1 C20 1.513(7)
C2 C3 1.506(8)
C2 C21 1.507(8)
C3 C4 1.353(7)
C3 C23 1.507(8)
C4 C5 1.518(7)
C5 C25 1.530(8)
C5 C24 1.544(7)
C5 C6 1.552(7)
C6 C7 1.422(7)
C7 C8 1.354(7)
C7 H7 0.9500
C8 C9 1.430(7)
C8 H8 0.9500
C9 C10 1.378(7)
C10 C11 1.392(7)
C10 C26 1.505(7)
C11 C12 1.441(7)
C12 C13 1.357(7)
C12 H12 0.9500
C13 C14 1.428(7)
C13 H13 0.9500
C14 C15 1.417(7)
C15 C16 1.375(7)
C15 C32 1.493(7)
C16 C17 1.430(7)
C17 C18 1.356(8)
C17 H17 0.9500
C18 C19 1.442(7)
C18 H18 0.9500
C19 C20 1.527(7)
C20 C39 1.542(7)
C20 C38 1.557(7)
C21 C22 1.506(9)
C21 H21A 0.9900
C21 H21B 0.9900
C22 C23 1.581(9)
C22 H22A 0.9900
C22 H22B 0.9900
C23 H23A 0.9900
C23 H23B 0.9900
C22A H22C 0.9900
C22A H22D 0.9900
C24 H24A 0.9800
C24 H24B 0.9800
C24 H24C 0.9800
C25 H25A 0.9800
C25 H25B 0.9800
C25 H25C 0.9800
C26 C27 1.395(7)
C26 C31 1.401(7)
C27 C28 1.381(7)
C27 H27 0.9500
C28 C29 1.387(8)
C28 H28 0.9500
C29 C30 1.375(8)
C29 H29 0.9500
C30 C31 1.396(7)
C30 H30 0.9500
C31 H31 0.9500
C32 C33 1.386(8)
C32 C37 1.400(8)
C33 C34 1.391(7)
C33 H33 0.9500
C34 C35 1.383(8)
C34 H34 0.9500
C35 C36 1.380(8)
C35 H35 0.9500
C36 C37 1.390(7)
C36 H36 0.9500
C37 H37 0.9500
C38 H38A 0.9800
C38 H38B 0.9800
C38 H38C 0.9800
C39 H39A 0.9800
C39 H39B 0.9800
C39 H39C 0.9800
C40 C45 1.387(7)
C40 C41 1.390(8)
C41 C42 1.378(8)
C41 H41 0.9500
C42 C43 1.391(8)
C42 H42 0.9500
C43 C44 1.374(8)
C43 H43 0.9500
C44 C45 1.395(8)
C44 H44 0.9500
C45 H45 0.9500
O1 C46 1.412(10)
O1 H1O 0.86(2)
C46 H46A 0.9800
C46 H46B 0.9800
C46 H46C 0.9800
O2 C47 1.57(2)
O2 H2O 0.83(2)
C47 H47A 0.9800
C47 H47B 0.9800
C47 H47C 0.9800

loop_
_geom_torsion_atom_site_label_1
_geom_torsion_atom_site_label_2
_geom_torsion_atom_site_label_3
_geom_torsion_atom_site_label_4
_geom_torsion
N3 Rh1 P1 C4 -154.7(2)
N1 Rh1 P1 C4 20.1(2)
Cl2 Rh1 P1 C4 -65.5(2)
Cl1 Rh1 P1 C4 111.7(2)
N3 Rh1 P1 C1 -50.6(2)
N1 Rh1 P1 C1 124.2(2)
Cl2 Rh1 P1 C1 38.59(19)
Cl1 Rh1 P1 C1 -144.21(19)
N3 Rh1 P1 C40 69.3(2)
N1 Rh1 P1 C40 -115.9(2)
Cl2 Rh1 P1 C40 158.5(2)
Cl1 Rh1 P1 C40 -24.3(2)
N2 Rh1 N1 C6 176.0(5)
P1 Rh1 N1 C6 -6.3(5)
Cl2 Rh1 N1 C6 85.0(4)
Cl1 Rh1 N1 C6 -97.9(5)
N2 Rh1 N1 C9 11.8(4)
P1 Rh1 N1 C9 -170.5(3)
Cl2 Rh1 N1 C9 -79.2(3)
Cl1 Rh1 N1 C9 97.9(3)
N3 Rh1 N2 C11 173.8(4)
N1 Rh1 N2 C11 -1.1(4)
Cl2 Rh1 N2 C11 84.5(4)
Cl1 Rh1 N2 C11 -92.5(4)
N3 Rh1 N2 C14 -22.2(4)
N1 Rh1 N2 C14 162.9(4)
Cl2 Rh1 N2 C14 -111.5(4)
Cl1 Rh1 N2 C14 71.5(4)
N2 Rh1 N3 C19 -160.4(5)
P1 Rh1 N3 C19 22.3(4)
Cl2 Rh1 N3 C19 -69.3(4)
Cl1 Rh1 N3 C19 113.5(4)
N2 Rh1 N3 C16 26.7(4)
P1 Rh1 N3 C16 -150.6(4)
Cl2 Rh1 N3 C16 117.8(4)
Cl1 Rh1 N3 C16 -59.4(4)
C4 P1 C1 C2 -3.4(4)
C40 P1 C1 C2 110.3(4)
Rh1 P1 C1 C2 -117.0(3)
C4 P1 C1 C20 174.8(4)
C40 P1 C1 C20 -71.5(4)
Rh1 P1 C1 C20 61.2(4)
C20 C1 C2 C3 -173.6(5)
P1 C1 C2 C3 4.3(6)
C20 C1 C2 C21 2.2(11)
P1 C1 C2 C21 -179.9(6)
C1 C2 C3 C4 -3.6(7)
C21 C2 C3 C4 179.5(5)
C1 C2 C3 C23 172.5(5)
C21 C2 C3 C23 -4.4(6)
C2 C3 C4 C5 166.7(5)
C23 C3 C4 C5 -7.8(11)
C2 C3 C4 P1 0.7(5)
C23 C3 C4 P1 -173.8(6)
C1 P1 C4 C3 1.5(4)
C40 P1 C4 C3 -104.6(4)
Rh1 P1 C4 C3 113.7(3)
C1 P1 C4 C5 -167.0(4)
C40 P1 C4 C5 86.9(4)
Rh1 P1 C4 C5 -54.8(4)
C3 C4 C5 C25 145.7(6)
P1 C4 C5 C25 -49.6(5)
C3 C4 C5 C24 24.0(8)
P1 C4 C5 C24 -171.2(4)
C3 C4 C5 C6 -98.4(7)
P1 C4 C5 C6 66.3(5)
C9 N1 C6 C7 0.3(6)
Rh1 N1 C6 C7 -165.7(4)
C9 N1 C6 C5 -174.6(5)
Rh1 N1 C6 C5 19.4(8)
C4 C5 C6 N1 -47.1(7)
C25 C5 C6 N1 72.4(6)
C24 C5 C6 N1 -170.1(5)
C4 C5 C6 C7 138.5(5)
C25 C5 C6 C7 -102.0(6)
C24 C5 C6 C7 15.5(7)
N1 C6 C7 C8 1.0(7)
C5 C6 C7 C8 176.1(5)
C6 C7 C8 C9 -1.8(6)
C6 N1 C9 C10 177.2(5)
Rh1 N1 C9 C10 -15.3(7)
C6 N1 C9 C8 -1.4(6)
Rh1 N1 C9 C8 166.1(3)
C7 C8 C9 C10 -176.6(5)
C7 C8 C9 N1 2.0(6)
N1 C9 C10 C11 3.8(9)
C8 C9 C10 C11 -177.8(5)
N1 C9 C10 C26 -173.4(4)
C8 C9 C10 C26 4.9(8)
C14 N2 C11 C10 -174.7(5)
Rh1 N2 C11 C10 -8.9(7)
C14 N2 C11 C12 1.0(6)
Rh1 N2 C11 C12 166.8(3)
C9 C10 C11 N2 9.8(9)
C26 C10 C11 N2 -172.9(5)
C9 C10 C11 C12 -165.2(5)
C26 C10 C11 C12 12.1(8)
N2 C11 C12 C13 -0.8(6)
C10 C11 C12 C13 174.9(5)
C11 C12 C13 C14 0.2(6)
C11 N2 C14 C15 178.7(5)
Rh1 N2 C14 C15 12.2(7)
C11 N2 C14 C13 -0.9(6)
Rh1 N2 C14 C13 -167.4(3)
C12 C13 C14 N2 0.4(6)
C12 C13 C14 C15 -179.2(5)
N2 C14 C15 C16 2.4(9)
C13 C14 C15 C16 -178.1(5)
N2 C14 C15 C32 178.2(5)
C13 C14 C15 C32 -2.3(8)
C14 C15 C16 N3 3.3(9)
C32 C15 C16 N3 -172.4(5)
C14 C15 C16 C17 169.3(5)
C32 C15 C16 C17 -6.4(8)
C19 N3 C16 C15 163.3(5)
Rh1 N3 C16 C15 -22.4(7)
C19 N3 C16 C17 -4.7(6)
Rh1 N3 C16 C17 169.6(3)
C15 C16 C17 C18 -164.6(6)
N3 C16 C17 C18 3.3(6)
C16 C17 C18 C19 -0.6(6)
C16 N3 C19 C18 4.4(6)
Rh1 N3 C19 C18 -169.3(4)
C16 N3 C19 C20 -168.0(5)
Rh1 N3 C19 C20 18.4(8)
C17 C18 C19 N3 -2.3(6)
C17 C18 C19 C20 170.8(5)
C2 C1 C20 C19 158.3(5)
P1 C1 C20 C19 -19.4(6)
C2 C1 C20 C39 39.1(8)
P1 C1 C20 C39 -138.6(4)
C2 C1 C20 C38 -80.0(7)
P1 C1 C20 C38 102.3(5)
N3 C19 C20 C1 -25.6(8)
C18 C19 C20 C1 162.9(5)
N3 C19 C20 C39 96.0(6)
C18 C19 C20 C39 -75.5(6)
N3 C19 C20 C38 -146.3(5)
C18 C19 C20 C38 42.2(7)
C1 C2 C21 C22 167.8(7)
C3 C2 C21 C22 -16.3(7)
C2 C21 C22 C23 29.7(8)
C4 C3 C23 C22 -163.2(7)
C2 C3 C23 C22 22.0(7)
C21 C22 C23 C3 -32.1(8)
C9 C10 C26 C27 61.2(7)
C11 C10 C26 C27 -116.4(5)
C9 C10 C26 C31 -124.7(5)
C11 C10 C26 C31 57.7(7)
C31 C26 C27 C28 0.4(7)
C10 C26 C27 C28 174.5(5)
C26 C27 C28 C29 -0.7(8)
C27 C28 C29 C30 1.1(8)
C28 C29 C30 C31 -1.1(8)
C29 C30 C31 C26 0.7(8)
C27 C26 C31 C30 -0.4(8)
C10 C26 C31 C30 -174.6(5)
C16 C15 C32 C33 -65.1(7)
C14 C15 C32 C33 118.6(6)
C16 C15 C32 C37 112.6(6)
C14 C15 C32 C37 -63.7(6)
C37 C32 C33 C34 1.0(8)
C15 C32 C33 C34 178.8(5)
C32 C33 C34 C35 -2.2(8)
C33 C34 C35 C36 1.1(8)
C34 C35 C36 C37 1.2(8)
C35 C36 C37 C32 -2.4(8)
C33 C32 C37 C36 1.2(8)
C15 C32 C37 C36 -176.5(5)
C4 P1 C40 C45 22.1(5)
C1 P1 C40 C45 -79.9(4)
Rh1 P1 C40 C45 157.5(3)
C4 P1 C40 C41 -165.9(4)
C1 P1 C40 C41 92.1(5)
Rh1 P1 C40 C41 -30.5(5)
C45 C40 C41 C42 2.0(8)
P1 C40 C41 C42 -169.9(4)
C40 C41 C42 C43 -1.0(8)
C41 C42 C43 C44 -1.1(8)
C42 C43 C44 C45 2.1(8)
C41 C40 C45 C44 -0.9(8)
P1 C40 C45 C44 171.2(4)
C43 C44 C45 C40 -1.1(8)
